data_7034457
loop_
_publ_author_name
'Devaine-Pressing, Katalin'
'Lehr, Joshua H.'
'Pratt, Michelle E.'
'Dawe, Louise N.'
'Sarjeant, Amy A.'
'Kozak, Christopher M.'

_publ_section_title
;
 Magnesium amino-bis(phenolato) complexes for the ring-opening
 polymerization of rac-lactide.
;
_journal_issue 27
_journal_name_full 'Dalton transactions (Cambridge, England : 2003)'
_journal_page_first 12365
_journal_page_last 12375
_journal_paper_doi 10.1039/c5dt00236b
_journal_volume 44
_journal_year 2015
_chemical_formula_moiety 'C56 H84 Mg2 N4 O4'
_chemical_formula_sum 'C56 H84 Mg2 N4 O4'
_chemical_formula_weight 925.89
_chemical_name_systematic {Mg[O2NN]BuMe}2
_space_group_crystal_system monoclinic
_space_group_IT_number 15
_space_group_name_Hall '-C 2yc'
_space_group_name_H-M_alt 'C 1 2/c 1'
_symmetry_space_group_name_Hall '-C 2yc'
_symmetry_space_group_name_H-M 'C 1 2/c 1'
_atom_sites_solution_hydrogens geom
_atom_sites_solution_primary direct
_audit_creation_date 2015-02-26
_audit_creation_method
;
Olex2 1.2
(compiled 2015.01.26 svn.r3150 for OlexSys, GUI svn.r4998)
;
_audit_update_record
;
2015-02-27 deposited with the CCDC.
2015-03-17 downloaded from the CCDC.
;
_cell_angle_alpha 90
_cell_angle_beta 113.998(14)
_cell_angle_gamma 90
_cell_formula_units_Z 4
_cell_length_a 31.345(14)
_cell_length_b 9.706(5)
_cell_length_c 25.551(12)
_cell_measurement_reflns_used 1069
_cell_measurement_temperature 163(2)
_cell_measurement_theta_max 21.44
_cell_measurement_theta_min 2.27
_cell_volume 7102(6)
_computing_cell_refinement 'CrystalClear-SM Expert 2.0 r4 (Rigaku, 2009)'
_computing_data_collection 'CrystalClear-SM Expert 2.0 r4 (Rigaku, 2009)'
_computing_data_reduction 'CrystalClear-SM Expert 2.0 r4 (Rigaku, 2009)'
_computing_molecular_graphics 'Olex2 (Dolomanov et al., 2009)'
_computing_publication_material 'Olex2 (Dolomanov et al., 2009)'
_computing_structure_refinement 'ShelXL (Sheldrick, 2008)'
_computing_structure_solution 'ShelXT (Sheldrick, 2015)'
_diffrn_ambient_temperature 163(2)
_diffrn_measured_fraction_theta_full 0.999
_diffrn_measured_fraction_theta_max 0.990
_diffrn_measurement_device_type 'Rigaku Saturn70 CCD'
_diffrn_measurement_method '\f and \w scans'
_diffrn_radiation_type MoK\a
_diffrn_radiation_wavelength 0.71073
_diffrn_reflns_av_R_equivalents 0.0748
_diffrn_reflns_av_unetI/netI 0.0820
_diffrn_reflns_Laue_measured_fraction_full 0.999
_diffrn_reflns_Laue_measured_fraction_max 0.990
_diffrn_reflns_limit_h_max 38
_diffrn_reflns_limit_h_min -38
_diffrn_reflns_limit_k_max 10
_diffrn_reflns_limit_k_min -12
_diffrn_reflns_limit_l_max 31
_diffrn_reflns_limit_l_min -31
_diffrn_reflns_number 31988
_diffrn_reflns_point_group_measured_fraction_full 0.999
_diffrn_reflns_point_group_measured_fraction_max 0.990
_diffrn_reflns_theta_full 26.000
_diffrn_reflns_theta_max 26.438
_diffrn_reflns_theta_min 2.216
_diffrn_standards_number 0
_exptl_absorpt_coefficient_mu 0.070
_exptl_absorpt_correction_T_max 0.7454
_exptl_absorpt_correction_T_min 0.4681
_exptl_absorpt_correction_type multi-scan
_exptl_absorpt_process_details
;
SADABS-2014/2 (Bruker,2014/2) was used for absorption correction.
wR2(int) was 0.0914 before and 0.0699 after correction.
The Ratio of minimum to maximum transmission is 0.6280.
The \l/2 correction factor is 0.00150.
;
_exptl_crystal_colour Colorless
_exptl_crystal_density_diffrn 0.866
_exptl_crystal_description Prism
_exptl_crystal_F_000 2016
_exptl_crystal_recrystallization_method 'Re-crystallisation from solvent: Toluene'
_exptl_crystal_size_max 0.20
_exptl_crystal_size_mid 0.20
_exptl_crystal_size_min 0.20
_refine_diff_density_max 0.409
_refine_diff_density_min -0.379
_refine_diff_density_rms 0.085
_refine_ls_extinction_method none
_refine_ls_goodness_of_fit_ref 0.985
_refine_ls_hydrogen_treatment constr
_refine_ls_matrix_type full
_refine_ls_number_parameters 339
_refine_ls_number_reflns 7246
_refine_ls_number_restraints 15
_refine_ls_restrained_S_all 1.004
_refine_ls_R_factor_all 0.1222
_refine_ls_R_factor_gt 0.0784
_refine_ls_shift/su_max 0.000
_refine_ls_shift/su_mean 0.000
_refine_ls_structure_factor_coef Fsqd
_refine_ls_weighting_details 'w=1/[\s^2^(Fo^2^)+(0.1444P)^2^] where P=(Fo^2^+2Fc^2^)/3'
_refine_ls_weighting_scheme calc
_refine_ls_wR_factor_gt 0.2128
_refine_ls_wR_factor_ref 0.2416
_reflns_Friedel_coverage 0.000
_reflns_number_gt 3982
_reflns_number_total 7246
_reflns_threshold_expression 'I > 2\s(I)'
_cod_data_source_file c5dt00236b2.cif
_cod_data_source_block ccent
_cod_depositor_comments 'Adding full bibliography for 7034457.cif.'
_cod_database_code 7034457
_shelxl_version_number 2013-4
_shelx_space_group_comment
;
The symmetry employed for this shelxl refinement is uniquely defined
by the following loop, which should always be used as a source of
symmetry information in preference to the above space-group names.
They are only intended as comments.
;
_olex2_refinement_description
;
1. Fixed Uiso
 At 1.2 times of:
  All C(H) groups, All C(H,H) groups
 At 1.5 times of:
  All C(H,H,H) groups
2. Restrained distances
 C29-C25 \\sim C26-C25 \\sim C30-C25 \\sim C27-C25 \\sim C31-C25 \\sim C28-C25
 with sigma of 0.02
3. Rigid body (RIGU) restrains
 C31, C28, C29, C26, C30, C27
 with sigma for 1-2 distances of 0.004 and sigma for 1-3 distances of 0.004
4. Others
 Sof(C29)=Sof(H29A)=Sof(H29B)=Sof(H29C)=Sof(C30)=Sof(H30A)=Sof(H30B)=Sof(H30C)=
 Sof(C31)=Sof(H31A)=Sof(H31B)=Sof(H31C)=1-FVAR(1)
 Sof(C26)=Sof(H26A)=Sof(H26B)=Sof(H26C)=Sof(C27)=Sof(H27A)=Sof(H27B)=Sof(H27C)=
 Sof(C28)=Sof(H28A)=Sof(H28B)=Sof(H28C)=FVAR(1)
5.a Secondary CH2 refined with riding coordinates:
 C7(H7A,H7B), C8(H8A,H8B), C15(H15A,H15B), C16(H16A,H16B)
5.b Aromatic/amide H refined with riding coordinates:
 C3(H3), C5(H5), C10(H10), C12(H12)
5.c Idealised Me refined as rotating group:
 C17(H17A,H17B,H17C), C18(H18A,H18B,H18C), C20(H20A,H20B,H20C), C21(H21A,H21B,
 H21C), C22(H22A,H22B,H22C), C23(H23A,H23B,H23C), C24(H24A,H24B,H24C), C26(H26A,
 H26B,H26C), C27(H27A,H27B,H27C), C28(H28A,H28B,H28C), C29(H29A,H29B,H29C),
 C30(H30A,H30B,H30C), C31(H31A,H31B,H31C)
;
_smtbx_masks_special_details
;
The OLEX2 solvent masking routine was applied to recover 56.6 electrons per 
unit cell in two voids. An area of disperse electron density appeared to be 
present prior to the solvent masking, however, a good point atom model could 
not be achieved for this, and the content was not accounted for in the formula 
(or resulting intensive properties). The application of the solvent mask gave 
a good improvement in the data statistics and allowed for a full anisotropic 
refinement of the framework structure.
;
_olex2_submission_special_instructions 'No special instructions were received'

loop_
_space_group_symop_operation_xyz
'x, y, z'
'-x, y, -z+1/2'
'x+1/2, y+1/2, z'
'-x+1/2, y+1/2, -z+1/2'
'-x, -y, -z'
'x, -y, z-1/2'
'-x+1/2, -y+1/2, -z'
'x+1/2, -y+1/2, z-1/2'

loop_
_atom_site_label
_atom_site_type_symbol
_atom_site_fract_x
_atom_site_fract_y
_atom_site_fract_z
_atom_site_U_iso_or_equiv
_atom_site_adp_type
_atom_site_occupancy
_atom_site_site_symmetry_order
_atom_site_calc_flag
_atom_site_refinement_flags_posn
_atom_site_refinement_flags_adp
_atom_site_refinement_flags_occupancy
_atom_site_disorder_assembly
_atom_site_disorder_group
Mg1 Mg 0.54931(3) 0.28776(10) 0.29701(4) 0.0382(3) Uani 1 1 d . . . . .
O1 O 0.55630(7) 0.1726(2) 0.36256(8) 0.0460(5) Uani 1 1 d . . . . .
O2 O 0.51609(7) 0.34899(19) 0.21279(7) 0.0384(5) Uani 1 1 d . . . . .
N1 N 0.58456(8) 0.1212(2) 0.26831(9) 0.0400(5) Uani 1 1 d . . . . .
N2 N 0.62077(8) 0.3847(2) 0.32333(10) 0.0437(6) Uani 1 1 d . . . . .
C1 C 0.58276(10) 0.0660(3) 0.38809(11) 0.0395(6) Uani 1 1 d . . . . .
C2 C 0.59693(11) 0.0351(3) 0.44792(12) 0.0450(7) Uani 1 1 d . . . . .
C3 C 0.62712(11) -0.0727(3) 0.47118(12) 0.0451(7) Uani 1 1 d . . . . .
H3 H 0.6366 -0.0903 0.5101 0.054 Uiso 1 1 calc R . . . .
C4 C 0.64460(11) -0.1579(3) 0.44028(13) 0.0481(7) Uani 1 1 d . . . . .
C5 C 0.62875(11) -0.1324(3) 0.38203(12) 0.0460(7) Uani 1 1 d . . . . .
H5 H 0.6391 -0.1881 0.3599 0.055 Uiso 1 1 calc R . . . .
C6 C 0.59776(10) -0.0258(3) 0.35575(11) 0.0417(7) Uani 1 1 d . . . . .
C7 C 0.57681(11) -0.0125(3) 0.29105(11) 0.0433(7) Uani 1 1 d . . . . .
H7A H 0.5896 -0.0850 0.2756 0.052 Uiso 1 1 calc R . . . .
H7B H 0.5434 -0.0280 0.2770 0.052 Uiso 1 1 calc R . . . .
C8 C 0.56254(11) 0.1106(3) 0.20474(11) 0.0431(7) Uani 1 1 d . . . . .
H8A H 0.5301 0.0842 0.1930 0.052 Uiso 1 1 calc R . . . .
H8B H 0.5779 0.0376 0.1931 0.052 Uiso 1 1 calc R . . . .
C9 C 0.56435(10) 0.2407(3) 0.17351(11) 0.0400(6) Uani 1 1 d . . . . .
C10 C 0.59108(10) 0.2439(3) 0.14114(12) 0.0454(7) Uani 1 1 d . . . . .
H10 H 0.6085 0.1671 0.1402 0.055 Uiso 1 1 calc R . . . .
C11 C 0.59179(12) 0.3613(3) 0.11030(13) 0.0529(8) Uani 1 1 d . . . . .
C12 C 0.56364(12) 0.4712(3) 0.11103(13) 0.0521(8) Uani 1 1 d . . . . .
H12 H 0.5631 0.5485 0.0892 0.063 Uiso 1 1 calc R . . . .
C13 C 0.53600(10) 0.4730(3) 0.14258(11) 0.0428(7) Uani 1 1 d . . . . .
C14 C 0.53769(10) 0.3549(3) 0.17587(11) 0.0378(6) Uani 1 1 d . . . . .
C15 C 0.63481(10) 0.1547(3) 0.29031(12) 0.0445(7) Uani 1 1 d . . . . .
H15A H 0.6480 0.1107 0.2661 0.053 Uiso 1 1 calc R . . . .
H15B H 0.6505 0.1170 0.3286 0.053 Uiso 1 1 calc R . . . .
C16 C 0.64428(11) 0.3066(3) 0.29230(13) 0.0461(7) Uani 1 1 d . . . . .
H16A H 0.6777 0.3220 0.3111 0.055 Uiso 1 1 calc R . . . .
H16B H 0.6336 0.3415 0.2535 0.055 Uiso 1 1 calc R . . . .
C17 C 0.64744(12) 0.3670(4) 0.38539(13) 0.0587(9) Uani 1 1 d . . . . .
H17A H 0.6328 0.4186 0.4056 0.088 Uiso 1 1 calc GR . . . .
H17B H 0.6788 0.3997 0.3960 0.088 Uiso 1 1 calc GR . . . .
H17C H 0.6482 0.2712 0.3950 0.088 Uiso 1 1 calc GR . . . .
C18 C 0.62143(14) 0.5309(4) 0.30883(16) 0.0630(9) Uani 1 1 d . . . . .
H18A H 0.6080 0.5416 0.2679 0.094 Uiso 1 1 calc GR . . . .
H18B H 0.6531 0.5636 0.3242 0.094 Uiso 1 1 calc GR . . . .
H18C H 0.6036 0.5832 0.3248 0.094 Uiso 1 1 calc GR . . . .
C19 C 0.57676(12) 0.1195(4) 0.48380(12) 0.0525(8) Uani 1 1 d . . . . .
C20 C 0.59289(16) 0.2719(4) 0.48725(15) 0.0707(11) Uani 1 1 d . . . . .
H20A H 0.6264 0.2756 0.5038 0.106 Uiso 1 1 calc GR . . . .
H20B H 0.5812 0.3234 0.5107 0.106 Uiso 1 1 calc GR . . . .
H20C H 0.5811 0.3107 0.4494 0.106 Uiso 1 1 calc GR . . . .
C21 C 0.52396(12) 0.1132(4) 0.45682(14) 0.0637(10) Uani 1 1 d . . . . .
H21A H 0.5126 0.1482 0.4184 0.096 Uiso 1 1 calc GR . . . .
H21B H 0.5118 0.1679 0.4789 0.096 Uiso 1 1 calc GR . . . .
H21C H 0.5140 0.0193 0.4561 0.096 Uiso 1 1 calc GR . . . .
C22 C 0.59334(14) 0.0642(4) 0.54530(13) 0.0653(10) Uani 1 1 d . . . . .
H22A H 0.5836 -0.0299 0.5443 0.098 Uiso 1 1 calc GR . . . .
H22B H 0.5800 0.1187 0.5662 0.098 Uiso 1 1 calc GR . . . .
H22C H 0.6268 0.0693 0.5638 0.098 Uiso 1 1 calc GR . . . .
C23 C 0.67813(13) -0.2733(4) 0.46879(15) 0.0602(9) Uani 1 1 d . . . . .
H23A H 0.7064 -0.2360 0.4973 0.090 Uiso 1 1 calc GR . . . .
H23B H 0.6852 -0.3221 0.4406 0.090 Uiso 1 1 calc GR . . . .
H23C H 0.6642 -0.3353 0.4866 0.090 Uiso 1 1 calc GR . . . .
C24 C 0.62050(15) 0.3679(4) 0.07500(17) 0.0714(11) Uani 1 1 d . . . . .
H24A H 0.6496 0.3210 0.0948 0.107 Uiso 1 1 calc GR . . . .
H24B H 0.6264 0.4625 0.0692 0.107 Uiso 1 1 calc GR . . . .
H24C H 0.6037 0.3246 0.0386 0.107 Uiso 1 1 calc GR . . . .
C25 C 0.50494(11) 0.5999(3) 0.13690(13) 0.0496(7) Uani 1 1 d D . . . .
C26 C 0.5317(3) 0.7108(7) 0.1741(4) 0.072(3) Uani 0.508(8) 1 d D U P A 1
H26A H 0.5382 0.6884 0.2132 0.107 Uiso 0.508(8) 1 calc GR . P A 1
H26B H 0.5141 0.7948 0.1637 0.107 Uiso 0.508(8) 1 calc GR . P A 1
H26C H 0.5606 0.7222 0.1699 0.107 Uiso 0.508(8) 1 calc GR . P A 1
C27 C 0.4870(3) 0.6503(10) 0.0712(3) 0.076(3) Uani 0.508(8) 1 d D U P A 1
H27A H 0.5128 0.6866 0.0645 0.114 Uiso 0.508(8) 1 calc GR . P A 1
H27B H 0.4637 0.7207 0.0639 0.114 Uiso 0.508(8) 1 calc GR . P A 1
H27C H 0.4737 0.5737 0.0460 0.114 Uiso 0.508(8) 1 calc GR . P A 1
C28 C 0.4593(2) 0.5605(7) 0.1419(4) 0.056(2) Uani 0.508(8) 1 d D U P A 1
H28A H 0.4460 0.4809 0.1187 0.085 Uiso 0.508(8) 1 calc GR . P A 1
H28B H 0.4377 0.6359 0.1291 0.085 Uiso 0.508(8) 1 calc GR . P A 1
H28C H 0.4657 0.5399 0.1812 0.085 Uiso 0.508(8) 1 calc GR . P A 1
C29 C 0.5095(3) 0.6575(8) 0.1985(3) 0.066(3) Uani 0.492(8) 1 d D U P A 2
H29A H 0.4973 0.5904 0.2164 0.099 Uiso 0.492(8) 1 calc GR . P A 2
H29B H 0.4921 0.7416 0.1931 0.099 Uiso 0.492(8) 1 calc GR . P A 2
H29C H 0.5417 0.6747 0.2225 0.099 Uiso 0.492(8) 1 calc GR . P A 2
C30 C 0.5148(4) 0.7303(8) 0.1094(5) 0.074(3) Uani 0.492(8) 1 d D U P A 2
H30A H 0.5453 0.7650 0.1331 0.111 Uiso 0.492(8) 1 calc GR . P A 2
H30B H 0.4918 0.7991 0.1058 0.111 Uiso 0.492(8) 1 calc GR . P A 2
H30C H 0.5135 0.7083 0.0722 0.111 Uiso 0.492(8) 1 calc GR . P A 2
C31 C 0.4543(2) 0.5608(8) 0.1046(4) 0.059(2) Uani 0.492(8) 1 d D U P A 2
H31A H 0.4499 0.5220 0.0682 0.088 Uiso 0.492(8) 1 calc GR . P A 2
H31B H 0.4351 0.6413 0.0987 0.088 Uiso 0.492(8) 1 calc GR . P A 2
H31C H 0.4457 0.4942 0.1263 0.088 Uiso 0.492(8) 1 calc GR . P A 2

loop_
_atom_site_aniso_label
_atom_site_aniso_U_11
_atom_site_aniso_U_22
_atom_site_aniso_U_33
_atom_site_aniso_U_23
_atom_site_aniso_U_13
_atom_site_aniso_U_12
Mg1 0.0523(5) 0.0341(5) 0.0353(5) 0.0003(4) 0.0249(4) 0.0005(4)
O1 0.0605(12) 0.0469(12) 0.0388(10) 0.0047(9) 0.0287(9) 0.0093(10)
O2 0.0563(11) 0.0331(10) 0.0353(9) -0.0003(8) 0.0283(8) -0.0013(9)
N1 0.0535(13) 0.0357(13) 0.0359(11) -0.0032(10) 0.0234(10) -0.0003(11)
N2 0.0537(14) 0.0343(13) 0.0480(13) -0.0038(10) 0.0258(11) -0.0019(11)
C1 0.0548(16) 0.0313(15) 0.0383(14) 0.0008(11) 0.0249(12) -0.0003(13)
C2 0.0620(18) 0.0409(17) 0.0394(14) -0.0022(12) 0.0280(13) -0.0044(14)
C3 0.0567(17) 0.0434(18) 0.0387(14) 0.0033(13) 0.0230(12) -0.0019(14)
C4 0.0571(18) 0.0433(18) 0.0464(16) 0.0011(13) 0.0236(13) -0.0005(14)
C5 0.0671(19) 0.0314(16) 0.0485(16) -0.0054(12) 0.0329(14) -0.0039(14)
C6 0.0596(17) 0.0345(16) 0.0377(14) -0.0022(12) 0.0267(12) -0.0059(13)
C7 0.0632(17) 0.0337(16) 0.0396(14) -0.0044(12) 0.0278(13) -0.0034(13)
C8 0.0637(18) 0.0371(16) 0.0362(14) -0.0032(12) 0.0282(13) 0.0008(14)
C9 0.0581(16) 0.0352(16) 0.0328(13) 0.0002(11) 0.0246(12) -0.0005(13)
C10 0.0555(17) 0.0483(18) 0.0420(15) 0.0013(13) 0.0295(13) 0.0066(14)
C11 0.070(2) 0.054(2) 0.0491(17) 0.0083(14) 0.0390(15) 0.0027(16)
C12 0.0692(19) 0.050(2) 0.0497(17) 0.0133(14) 0.0366(15) 0.0023(16)
C13 0.0553(16) 0.0390(17) 0.0411(14) 0.0040(12) 0.0268(13) -0.0009(13)
C14 0.0511(15) 0.0372(16) 0.0329(12) -0.0009(11) 0.0250(11) -0.0037(12)
C15 0.0532(17) 0.0432(17) 0.0442(15) 0.0032(13) 0.0272(13) 0.0076(14)
C16 0.0491(16) 0.0471(19) 0.0458(15) 0.0005(13) 0.0231(13) -0.0053(14)
C17 0.0573(19) 0.073(3) 0.0471(17) -0.0105(16) 0.0230(14) -0.0021(17)
C18 0.077(2) 0.041(2) 0.077(2) -0.0039(17) 0.0388(19) -0.0098(17)
C19 0.077(2) 0.052(2) 0.0394(15) 0.0057(13) 0.0341(15) 0.0109(16)
C20 0.113(3) 0.057(2) 0.058(2) -0.0072(17) 0.051(2) 0.007(2)
C21 0.075(2) 0.082(3) 0.0477(17) 0.0097(17) 0.0395(16) 0.017(2)
C22 0.086(2) 0.077(3) 0.0422(16) 0.0092(16) 0.0361(16) 0.023(2)
C23 0.078(2) 0.054(2) 0.0561(19) 0.0080(16) 0.0342(17) 0.0127(18)
C24 0.092(3) 0.078(3) 0.071(2) 0.019(2) 0.060(2) 0.015(2)
C25 0.0633(19) 0.0382(17) 0.0570(17) 0.0087(14) 0.0345(15) 0.0051(15)
C26 0.078(5) 0.041(4) 0.094(6) -0.003(4) 0.033(4) 0.006(4)
C27 0.111(7) 0.074(6) 0.067(5) 0.027(4) 0.061(5) 0.030(5)
C28 0.065(4) 0.046(4) 0.069(5) 0.009(4) 0.037(4) 0.010(3)
C29 0.098(6) 0.044(4) 0.056(4) -0.005(3) 0.031(4) 0.007(4)
C30 0.116(7) 0.033(4) 0.106(7) 0.021(4) 0.079(6) 0.015(4)
C31 0.073(5) 0.048(4) 0.062(5) 0.005(4) 0.034(4) 0.011(4)

loop_
_atom_type_symbol
_atom_type_description
_atom_type_scat_dispersion_real
_atom_type_scat_dispersion_imag
_atom_type_scat_source
C C 0.0033 0.0016 'International Tables Vol C Tables 4.2.6.8 and 6.1.1.4'
H H 0.0000 0.0000 'International Tables Vol C Tables 4.2.6.8 and 6.1.1.4'
Mg Mg 0.0486 0.0363 'International Tables Vol C Tables 4.2.6.8 and 6.1.1.4'
N N 0.0061 0.0033 'International Tables Vol C Tables 4.2.6.8 and 6.1.1.4'
O O 0.0106 0.0060 'International Tables Vol C Tables 4.2.6.8 and 6.1.1.4'

loop_
_geom_angle_atom_site_label_1
_geom_angle_atom_site_label_2
_geom_angle_atom_site_label_3
_geom_angle
_geom_angle_site_symmetry_1
_geom_angle_site_symmetry_3
O1 Mg1 Mg1 113.62(8) . 2_655
O1 Mg1 O2 91.64(9) . 2_655
O1 Mg1 O2 153.48(10) . .
O1 Mg1 N1 88.25(9) . .
O1 Mg1 N2 103.34(10) . .
O2 Mg1 Mg1 42.01(6) . 2_655
O2 Mg1 Mg1 42.29(6) 2_655 2_655
O2 Mg1 O2 74.53(9) 2_655 .
O2 Mg1 N1 140.38(9) 2_655 .
O2 Mg1 N1 88.48(9) . .
O2 Mg1 N2 102.07(9) . .
O2 Mg1 N2 137.32(10) 2_655 .
N1 Mg1 Mg1 102.65(7) . 2_655
N1 Mg1 N2 80.63(9) . .
N2 Mg1 Mg1 142.92(7) . 2_655
C1 O1 Mg1 134.58(17) . .
Mg1 O2 Mg1 95.71(8) 2_655 .
C14 O2 Mg1 123.41(17) . .
C14 O2 Mg1 132.76(16) . 2_655
C7 N1 Mg1 108.77(17) . .
C7 N1 C8 106.9(2) . .
C8 N1 Mg1 109.57(17) . .
C15 N1 Mg1 107.91(17) . .
C15 N1 C7 111.3(2) . .
C15 N1 C8 112.3(2) . .
C16 N2 Mg1 105.93(17) . .
C17 N2 Mg1 109.36(19) . .
C17 N2 C16 109.1(2) . .
C18 N2 Mg1 116.1(2) . .
C18 N2 C16 107.2(2) . .
C18 N2 C17 108.9(3) . .
O1 C1 C2 123.2(2) . .
O1 C1 C6 119.6(2) . .
C6 C1 C2 117.1(3) . .
C1 C2 C19 119.8(3) . .
C3 C2 C1 118.6(3) . .
C3 C2 C19 121.6(2) . .
C2 C3 H3 117.8 . .
C2 C3 C4 124.4(3) . .
C4 C3 H3 117.8 . .
C3 C4 C23 121.5(3) . .
C5 C4 C3 116.7(3) . .
C5 C4 C23 121.8(3) . .
C4 C5 H5 119.1 . .
C4 C5 C6 121.7(3) . .
C6 C5 H5 119.1 . .
C1 C6 C7 118.9(3) . .
C5 C6 C1 121.2(2) . .
C5 C6 C7 119.8(2) . .
N1 C7 C6 115.8(2) . .
N1 C7 H7A 108.3 . .
N1 C7 H7B 108.3 . .
C6 C7 H7A 108.3 . .
C6 C7 H7B 108.3 . .
H7A C7 H7B 107.4 . .
N1 C8 H8A 108.6 . .
N1 C8 H8B 108.6 . .
N1 C8 C9 114.8(2) . .
H8A C8 H8B 107.5 . .
C9 C8 H8A 108.6 . .
C9 C8 H8B 108.6 . .
C10 C9 C8 119.5(3) . .
C10 C9 C14 121.2(3) . .
C14 C9 C8 119.2(2) . .
C9 C10 H10 119.8 . .
C11 C10 C9 120.4(3) . .
C11 C10 H10 119.8 . .
C10 C11 C24 121.6(3) . .
C12 C11 C10 117.7(3) . .
C12 C11 C24 120.7(3) . .
C11 C12 H12 117.9 . .
C11 C12 C13 124.1(3) . .
C13 C12 H12 117.9 . .
C12 C13 C14 117.0(3) . .
C12 C13 C25 118.1(3) . .
C14 C13 C25 124.9(2) . .
O2 C14 C9 117.8(2) . .
O2 C14 C13 122.7(2) . .
C9 C14 C13 119.4(2) . .
N1 C15 H15A 108.9 . .
N1 C15 H15B 108.9 . .
N1 C15 C16 113.3(2) . .
H15A C15 H15B 107.7 . .
C16 C15 H15A 108.9 . .
C16 C15 H15B 108.9 . .
N2 C16 C15 112.5(2) . .
N2 C16 H16A 109.1 . .
N2 C16 H16B 109.1 . .
C15 C16 H16A 109.1 . .
C15 C16 H16B 109.1 . .
H16A C16 H16B 107.8 . .
N2 C17 H17A 109.5 . .
N2 C17 H17B 109.5 . .
N2 C17 H17C 109.5 . .
H17A C17 H17B 109.5 . .
H17A C17 H17C 109.5 . .
H17B C17 H17C 109.5 . .
N2 C18 H18A 109.5 . .
N2 C18 H18B 109.5 . .
N2 C18 H18C 109.5 . .
H18A C18 H18B 109.5 . .
H18A C18 H18C 109.5 . .
H18B C18 H18C 109.5 . .
C2 C19 C20 109.6(3) . .
C21 C19 C2 110.1(3) . .
C21 C19 C20 109.5(3) . .
C21 C19 C22 107.7(3) . .
C22 C19 C2 111.9(3) . .
C22 C19 C20 107.9(3) . .
C19 C20 H20A 109.5 . .
C19 C20 H20B 109.5 . .
C19 C20 H20C 109.5 . .
H20A C20 H20B 109.5 . .
H20A C20 H20C 109.5 . .
H20B C20 H20C 109.5 . .
C19 C21 H21A 109.5 . .
C19 C21 H21B 109.5 . .
C19 C21 H21C 109.5 . .
H21A C21 H21B 109.5 . .
H21A C21 H21C 109.5 . .
H21B C21 H21C 109.5 . .
C19 C22 H22A 109.5 . .
C19 C22 H22B 109.5 . .
C19 C22 H22C 109.5 . .
H22A C22 H22B 109.5 . .
H22A C22 H22C 109.5 . .
H22B C22 H22C 109.5 . .
C4 C23 H23A 109.5 . .
C4 C23 H23B 109.5 . .
C4 C23 H23C 109.5 . .
H23A C23 H23B 109.5 . .
H23A C23 H23C 109.5 . .
H23B C23 H23C 109.5 . .
C11 C24 H24A 109.5 . .
C11 C24 H24B 109.5 . .
C11 C24 H24C 109.5 . .
H24A C24 H24B 109.5 . .
H24A C24 H24C 109.5 . .
H24B C24 H24C 109.5 . .
C13 C25 C27 106.3(4) . .
C13 C25 C29 112.5(3) . .
C26 C25 C13 110.8(4) . .
C26 C25 C27 108.6(5) . .
C26 C25 C28 116.1(5) . .
C28 C25 C13 111.6(3) . .
C28 C25 C27 102.7(5) . .
C30 C25 C13 117.7(4) . .
C30 C25 C29 101.8(5) . .
C31 C25 C13 109.5(4) . .
C31 C25 C29 106.0(5) . .
C31 C25 C30 108.6(5) . .
C25 C26 H26A 109.5 . .
C25 C26 H26B 109.5 . .
C25 C26 H26C 109.5 . .
H26A C26 H26B 109.5 . .
H26A C26 H26C 109.5 . .
H26B C26 H26C 109.5 . .
C25 C27 H27A 109.5 . .
C25 C27 H27B 109.5 . .
C25 C27 H27C 109.5 . .
H27A C27 H27B 109.5 . .
H27A C27 H27C 109.5 . .
H27B C27 H27C 109.5 . .
C25 C28 H28A 109.5 . .
C25 C28 H28B 109.5 . .
C25 C28 H28C 109.5 . .
H28A C28 H28B 109.5 . .
H28A C28 H28C 109.5 . .
H28B C28 H28C 109.5 . .
C25 C29 H29A 109.5 . .
C25 C29 H29B 109.5 . .
C25 C29 H29C 109.5 . .
H29A C29 H29B 109.5 . .
H29A C29 H29C 109.5 . .
H29B C29 H29C 109.5 . .
C25 C30 H30A 109.5 . .
C25 C30 H30B 109.5 . .
C25 C30 H30C 109.5 . .
H30A C30 H30B 109.5 . .
H30A C30 H30C 109.5 . .
H30B C30 H30C 109.5 . .
C25 C31 H31A 109.5 . .
C25 C31 H31B 109.5 . .
C25 C31 H31C 109.5 . .
H31A C31 H31B 109.5 . .
H31A C31 H31C 109.5 . .
H31B C31 H31C 109.5 . .

loop_
_geom_bond_atom_site_label_1
_geom_bond_atom_site_label_2
_geom_bond_distance
_geom_bond_site_symmetry_2
Mg1 Mg1 3.047(2) 2_655
Mg1 O1 1.950(2) .
Mg1 O2 2.049(2) 2_655
Mg1 O2 2.060(2) .
Mg1 N1 2.243(3) .
Mg1 N2 2.265(3) .
O1 C1 1.321(3) .
O2 Mg1 2.049(2) 2_655
O2 C14 1.368(3) .
N1 C7 1.481(4) .
N1 C8 1.488(3) .
N1 C15 1.477(4) .
N2 C16 1.490(4) .
N2 C17 1.471(4) .
N2 C18 1.470(4) .
C1 C2 1.439(4) .
C1 C6 1.419(4) .
C2 C3 1.374(4) .
C2 C19 1.543(4) .
C3 H3 0.9300 .
C3 C4 1.400(4) .
C4 C5 1.386(4) .
C4 C23 1.506(5) .
C5 H5 0.9300 .
C5 C6 1.391(4) .
C6 C7 1.516(4) .
C7 H7A 0.9700 .
C7 H7B 0.9700 .
C8 H8A 0.9700 .
C8 H8B 0.9700 .
C8 C9 1.507(4) .
C9 C10 1.397(4) .
C9 C14 1.404(4) .
C10 H10 0.9300 .
C10 C11 1.391(4) .
C11 C12 1.389(5) .
C11 C24 1.513(4) .
C12 H12 0.9300 .
C12 C13 1.403(4) .
C13 C14 1.416(4) .
C13 C25 1.540(4) .
C15 H15A 0.9700 .
C15 H15B 0.9700 .
C15 C16 1.501(4) .
C16 H16A 0.9700 .
C16 H16B 0.9700 .
C17 H17A 0.9600 .
C17 H17B 0.9600 .
C17 H17C 0.9600 .
C18 H18A 0.9600 .
C18 H18B 0.9600 .
C18 H18C 0.9600 .
C19 C20 1.554(5) .
C19 C21 1.513(5) .
C19 C22 1.537(4) .
C20 H20A 0.9600 .
C20 H20B 0.9600 .
C20 H20C 0.9600 .
C21 H21A 0.9600 .
C21 H21B 0.9600 .
C21 H21C 0.9600 .
C22 H22A 0.9600 .
C22 H22B 0.9600 .
C22 H22C 0.9600 .
C23 H23A 0.9600 .
C23 H23B 0.9600 .
C23 H23C 0.9600 .
C24 H24A 0.9600 .
C24 H24B 0.9600 .
C24 H24C 0.9600 .
C25 C26 1.455(7) .
C25 C27 1.615(7) .
C25 C28 1.536(7) .
C25 C29 1.621(7) .
C25 C30 1.539(7) .
C25 C31 1.509(8) .
C26 H26A 0.9600 .
C26 H26B 0.9600 .
C26 H26C 0.9600 .
C27 H27A 0.9600 .
C27 H27B 0.9600 .
C27 H27C 0.9600 .
C28 H28A 0.9600 .
C28 H28B 0.9600 .
C28 H28C 0.9600 .
C29 H29A 0.9600 .
C29 H29B 0.9600 .
C29 H29C 0.9600 .
C30 H30A 0.9600 .
C30 H30B 0.9600 .
C30 H30C 0.9600 .
C31 H31A 0.9600 .
C31 H31B 0.9600 .
C31 H31C 0.9600 .

loop_
_geom_torsion_atom_site_label_1
_geom_torsion_atom_site_label_2
_geom_torsion_atom_site_label_3
_geom_torsion_atom_site_label_4
_geom_torsion
_geom_torsion_site_symmetry_1
Mg1 O1 C1 C2 151.8(2) .
Mg1 O1 C1 C6 -29.4(4) .
Mg1 O2 C14 C9 47.7(3) .
Mg1 O2 C14 C9 -92.8(3) 2_655
Mg1 O2 C14 C13 -129.1(2) .
Mg1 O2 C14 C13 90.3(3) 2_655
Mg1 N1 C7 C6 -63.3(3) .
Mg1 N1 C8 C9 58.9(3) .
Mg1 N1 C15 C16 -34.1(3) .
Mg1 N2 C16 C15 -39.9(3) .
O1 C1 C2 C3 -175.6(3) .
O1 C1 C2 C19 6.6(4) .
O1 C1 C6 C5 174.6(3) .
O1 C1 C6 C7 -9.7(4) .
N1 C8 C9 C10 113.5(3) .
N1 C8 C9 C14 -68.9(4) .
N1 C15 C16 N2 52.3(3) .
C1 C2 C3 C4 -1.4(5) .
C1 C2 C19 C20 -64.5(4) .
C1 C2 C19 C21 56.1(4) .
C1 C2 C19 C22 175.9(3) .
C1 C6 C7 N1 60.8(4) .
C2 C1 C6 C5 -6.5(4) .
C2 C1 C6 C7 169.2(3) .
C2 C3 C4 C5 -2.1(5) .
C2 C3 C4 C23 179.2(3) .
C3 C2 C19 C20 117.8(3) .
C3 C2 C19 C21 -121.6(3) .
C3 C2 C19 C22 -1.9(4) .
C3 C4 C5 C6 1.3(5) .
C4 C5 C6 C1 3.0(5) .
C4 C5 C6 C7 -172.6(3) .
C5 C6 C7 N1 -123.5(3) .
C6 C1 C2 C3 5.6(4) .
C6 C1 C2 C19 -172.2(3) .
C7 N1 C8 C9 176.6(2) .
C7 N1 C15 C16 -153.4(2) .
C8 N1 C7 C6 178.4(2) .
C8 N1 C15 C16 86.8(3) .
C8 C9 C10 C11 177.6(3) .
C8 C9 C14 O2 8.6(4) .
C8 C9 C14 C13 -174.4(3) .
C9 C10 C11 C12 -2.7(5) .
C9 C10 C11 C24 179.8(3) .
C10 C9 C14 O2 -173.7(3) .
C10 C9 C14 C13 3.2(4) .
C10 C11 C12 C13 2.5(5) .
C11 C12 C13 C14 0.6(5) .
C11 C12 C13 C25 -177.3(3) .
C12 C13 C14 O2 173.4(3) .
C12 C13 C14 C9 -3.4(4) .
C12 C13 C25 C26 -82.3(5) .
C12 C13 C25 C27 35.5(5) .
C12 C13 C25 C28 146.7(5) .
C12 C13 C25 C29 -132.5(4) .
C12 C13 C25 C30 -14.7(6) .
C12 C13 C25 C31 109.9(5) .
C14 C9 C10 C11 0.0(5) .
C14 C13 C25 C26 100.0(5) .
C14 C13 C25 C27 -142.2(5) .
C14 C13 C25 C28 -31.0(5) .
C14 C13 C25 C29 49.8(5) .
C14 C13 C25 C30 167.6(5) .
C14 C13 C25 C31 -67.8(5) .
C15 N1 C7 C6 55.4(3) .
C15 N1 C8 C9 -61.0(3) .
C17 N2 C16 C15 77.7(3) .
C18 N2 C16 C15 -164.5(3) .
C19 C2 C3 C4 176.3(3) .
C23 C4 C5 C6 180.0(3) .
C24 C11 C12 C13 180.0(3) .
C25 C13 C14 O2 -8.9(4) .
C25 C13 C14 C9 174.3(3) .

loop_
_smtbx_masks_void_nr
_smtbx_masks_void_average_x
_smtbx_masks_void_average_y
_smtbx_masks_void_average_z
_smtbx_masks_void_volume
_smtbx_masks_void_count_electrons
1 0.250 -0.411 -0.168 1263.5 28.3
2 0.750 -0.892 -0.429 1263.5 28.3
